data_7158501
loop_
_publ_author_name
'McFadden, Timothy Patrick'
'Nwachukwu, Chideraa Iheanyi'
'Roberts, Andrew George'

_publ_section_title
;
 An amine template strategy to construct successive C-C bonds: synthesis
 of benzo[<i>h</i>]quinolines by a deaminative ring contraction cascade.
;
_journal_issue 7
_journal_name_full 'Organic &amp; biomolecular chemistry'
_journal_page_first 1379
_journal_page_last 1385
_journal_paper_doi 10.1039/d1ob02245h
_journal_volume 20
_journal_year 2022
_chemical_formula_moiety 'C15 H14 N2 O2'
_chemical_formula_sum 'C15 H14 N2 O2'
_chemical_formula_weight 254.28
_chemical_name_common deoxytoddaquinoline
_chemical_name_systematic 6-methyl-6,7-dihydro-5H-[1,3]dioxolo[4',5':4,5]benzo[1,2-c]pyrido[2,3-e]azepine
_chemical_properties_physical 'Not sensitive'
_space_group_crystal_system triclinic
_space_group_IT_number 2
_space_group_name_Hall '-P 1'
_space_group_name_H-M_alt 'P -1'
_atom_sites_solution_hydrogens geom
_audit_creation_method SHELXL-2017/1
_audit_update_record
;
2021-06-01 deposited with the CCDC.	2022-01-18 downloaded from the CCDC.
;
_cell_angle_alpha 109.932(3)
_cell_angle_beta 107.117(3)
_cell_angle_gamma 92.339(3)
_cell_formula_units_Z 2
_cell_length_a 7.6358(9)
_cell_length_b 9.0784(11)
_cell_length_c 9.7663(13)
_cell_measurement_reflns_used 4733
_cell_measurement_temperature 100(2)
_cell_measurement_theta_max 36.79
_cell_measurement_theta_min 2.42
_cell_volume 600.71(13)
_computing_structure_refinement 'SHELXL-2017/1 (Sheldrick, 2017)'
_diffrn_ambient_temperature 100(2)
_diffrn_measured_fraction_theta_full 0.999
_diffrn_measured_fraction_theta_max 0.997
_diffrn_measurement_device_type 'Bruker APEX-II CCD'
_diffrn_measurement_method '\f and \w scans'
_diffrn_radiation_type MoK\a
_diffrn_radiation_wavelength 0.71073
_diffrn_reflns_av_R_equivalents 0.0359
_diffrn_reflns_av_unetI/netI 0.0404
_diffrn_reflns_Laue_measured_fraction_full 0.999
_diffrn_reflns_Laue_measured_fraction_max 0.997
_diffrn_reflns_limit_h_max 12
_diffrn_reflns_limit_h_min -12
_diffrn_reflns_limit_k_max 14
_diffrn_reflns_limit_k_min -14
_diffrn_reflns_limit_l_max 16
_diffrn_reflns_limit_l_min -16
_diffrn_reflns_number 18138
_diffrn_reflns_point_group_measured_fraction_full 0.999
_diffrn_reflns_point_group_measured_fraction_max 0.997
_diffrn_reflns_theta_full 25.242
_diffrn_reflns_theta_max 35.631
_diffrn_reflns_theta_min 2.676
_diffrn_source 'Fine focus sealed tube'
_exptl_absorpt_coefficient_mu 0.095
_exptl_absorpt_correction_T_max 0.7473
_exptl_absorpt_correction_T_min 0.7034
_exptl_absorpt_correction_type multi-scan
_exptl_absorpt_process_details SADABS-2016/2
_exptl_crystal_colour colourless
_exptl_crystal_density_diffrn 1.406
_exptl_crystal_description irregular
_exptl_crystal_F_000 268
_exptl_crystal_recrystallization_method 'Re-crystallisation from solvent: Methylene chloride'
_exptl_crystal_size_max 0.450
_exptl_crystal_size_mid 0.350
_exptl_crystal_size_min 0.300
_refine_diff_density_max 0.616
_refine_diff_density_min -0.263
_refine_diff_density_rms 0.062
_refine_ls_extinction_method none
_refine_ls_goodness_of_fit_ref 1.022
_refine_ls_hydrogen_treatment constr
_refine_ls_matrix_type full
_refine_ls_number_parameters 172
_refine_ls_number_reflns 5526
_refine_ls_number_restraints 0
_refine_ls_restrained_S_all 1.022
_refine_ls_R_factor_all 0.0625
_refine_ls_R_factor_gt 0.0445
_refine_ls_shift/su_max 0.001
_refine_ls_shift/su_mean 0.000
_refine_ls_structure_factor_coef Fsqd
_refine_ls_weighting_details 'w=1/[\s^2^(Fo^2^)+(0.0659P)^2^+0.0913P] where P=(Fo^2^+2Fc^2^)/3'
_refine_ls_weighting_scheme calc
_refine_ls_wR_factor_gt 0.1130
_refine_ls_wR_factor_ref 0.1244
_reflns_Friedel_coverage 0.000
_reflns_number_gt 4242
_reflns_number_total 5526
_reflns_threshold_expression 'I > 2\s(I)'
_cod_data_source_file d1ob02245h2.cif
_cod_data_source_block 20210324AR_0m
_cod_depositor_comments 'Adding full bibliography for 7158501--7158502.cif.'
_cod_database_code 7158501
_shelx_shelxl_version_number 2017/1
_shelx_space_group_comment
;
The symmetry employed for this shelxl refinement is uniquely defined
by the following loop, which should always be used as a source of
symmetry information in preference to the above space-group names.
They are only intended as comments.
;
_shelx_estimated_absorpt_t_min 0.958
_shelx_estimated_absorpt_t_max 0.972

loop_
_space_group_symop_operation_xyz
'x, y, z'
'-x, -y, -z'

loop_
_atom_site_label
_atom_site_type_symbol
_atom_site_fract_x
_atom_site_fract_y
_atom_site_fract_z
_atom_site_U_iso_or_equiv
_atom_site_adp_type
_atom_site_occupancy
_atom_site_site_symmetry_order
_atom_site_calc_flag
_atom_site_refinement_flags_posn
_atom_site_refinement_flags_adp
_atom_site_refinement_flags_occupancy
_atom_site_disorder_assembly
_atom_site_disorder_group
O1 O -0.04710(9) 0.12826(8) 0.33346(7) 0.01585(13) Uani 1 1 d . . . . .
O2 O 0.13498(9) 0.09074(8) 0.17628(7) 0.01650(13) Uani 1 1 d . . . . .
N3 N 0.41644(11) 0.19534(10) 0.87765(9) 0.01477(14) Uani 1 1 d . . . . .
N4 N 0.82584(10) 0.38650(9) 0.70667(8) 0.01218(13) Uani 1 1 d . . . . .
C5 C -0.04763(12) 0.04627(12) 0.17891(10) 0.01683(17) Uani 1 1 d . . . . .
H5A H -0.143382 0.077439 0.105086 0.020 Uiso 1 1 calc R U . . .
H5B H -0.074435 -0.069896 0.150376 0.020 Uiso 1 1 calc R U . . .
C6 C 0.13769(11) 0.15685(10) 0.42218(9) 0.01141(14) Uani 1 1 d . . . . .
C7 C 0.24730(12) 0.13575(10) 0.32767(9) 0.01156(14) Uani 1 1 d . . . . .
C8 C 0.43785(12) 0.15900(10) 0.38565(9) 0.01212(14) Uani 1 1 d . . . . .
H8 H 0.511299 0.143762 0.319989 0.015 Uiso 1 1 calc R U . . .
C9 C 0.51949(11) 0.20639(10) 0.54659(9) 0.01057(14) Uani 1 1 d . . . . .
C10 C 0.40841(11) 0.22832(10) 0.64191(9) 0.01074(14) Uani 1 1 d . . . . .
C11 C 0.21274(11) 0.20234(10) 0.57929(9) 0.01201(14) Uani 1 1 d . . . . .
H11 H 0.136811 0.215721 0.642856 0.014 Uiso 1 1 calc R U . . .
C12 C 0.49780(11) 0.27108(10) 0.80995(9) 0.01136(14) Uani 1 1 d . . . . .
C13 C 0.49737(13) 0.22930(12) 1.02886(10) 0.01674(16) Uani 1 1 d . . . . .
H13 H 0.440975 0.176494 1.077685 0.020 Uiso 1 1 calc R U . . .
C14 C 0.65903(13) 0.33728(12) 1.11844(10) 0.01700(17) Uani 1 1 d . . . . .
H14 H 0.712904 0.355763 1.224924 0.020 Uiso 1 1 calc R U . . .
C15 C 0.74012(12) 0.41772(11) 1.04840(10) 0.01532(16) Uani 1 1 d . . . . .
H15 H 0.849554 0.493532 1.107026 0.018 Uiso 1 1 calc R U . . .
C16 C 0.65914(11) 0.38589(10) 0.89140(9) 0.01209(14) Uani 1 1 d . . . . .
C17 C 0.73099(12) 0.47801(10) 0.81157(10) 0.01371(15) Uani 1 1 d . . . . .
H17A H 0.625675 0.515214 0.751991 0.016 Uiso 1 1 calc R U . . .
H17B H 0.818459 0.572874 0.890637 0.016 Uiso 1 1 calc R U . . .
C18 C 0.72757(11) 0.22280(10) 0.61712(10) 0.01225(14) Uani 1 1 d . . . . .
H18A H 0.753653 0.161427 0.685469 0.015 Uiso 1 1 calc R U . . .
H18B H 0.779338 0.174167 0.533273 0.015 Uiso 1 1 calc R U . . .
C19 C 0.84486(13) 0.46973(11) 0.60621(11) 0.01617(16) Uani 1 1 d . . . . .
H19A H 0.907904 0.409379 0.536116 0.024 Uiso 1 1 calc R U . . .
H19B H 0.721604 0.480297 0.546064 0.024 Uiso 1 1 calc R U . . .
H19C H 0.917830 0.575347 0.669087 0.024 Uiso 1 1 calc R U . . .

loop_
_atom_site_aniso_label
_atom_site_aniso_U_11
_atom_site_aniso_U_22
_atom_site_aniso_U_33
_atom_site_aniso_U_23
_atom_site_aniso_U_13
_atom_site_aniso_U_12
O1 0.0109(3) 0.0231(3) 0.0097(3) 0.0030(2) 0.0017(2) 0.0008(2)
O2 0.0145(3) 0.0233(3) 0.0088(3) 0.0040(2) 0.0026(2) -0.0015(2)
N3 0.0144(3) 0.0194(4) 0.0121(3) 0.0074(3) 0.0051(2) 0.0001(3)
N4 0.0113(3) 0.0122(3) 0.0146(3) 0.0054(2) 0.0061(2) 0.0002(2)
C5 0.0134(4) 0.0224(4) 0.0103(3) 0.0021(3) 0.0026(3) -0.0001(3)
C6 0.0103(3) 0.0127(3) 0.0104(3) 0.0036(3) 0.0031(2) 0.0006(3)
C7 0.0133(3) 0.0120(3) 0.0088(3) 0.0034(3) 0.0036(3) 0.0001(3)
C8 0.0134(3) 0.0125(3) 0.0117(3) 0.0041(3) 0.0063(3) 0.0007(3)
C9 0.0104(3) 0.0105(3) 0.0113(3) 0.0039(3) 0.0047(3) 0.0005(2)
C10 0.0107(3) 0.0120(3) 0.0100(3) 0.0045(3) 0.0038(2) 0.0005(2)
C11 0.0102(3) 0.0154(4) 0.0106(3) 0.0045(3) 0.0043(2) 0.0007(3)
C12 0.0102(3) 0.0140(3) 0.0101(3) 0.0047(3) 0.0036(2) 0.0009(3)
C13 0.0167(4) 0.0225(4) 0.0131(3) 0.0089(3) 0.0054(3) 0.0018(3)
C14 0.0153(4) 0.0239(4) 0.0108(3) 0.0064(3) 0.0029(3) 0.0034(3)
C15 0.0116(3) 0.0196(4) 0.0118(3) 0.0038(3) 0.0023(3) 0.0006(3)
C16 0.0104(3) 0.0139(3) 0.0116(3) 0.0041(3) 0.0040(3) 0.0009(3)
C17 0.0138(3) 0.0127(3) 0.0150(3) 0.0041(3) 0.0066(3) 0.0003(3)
C18 0.0106(3) 0.0115(3) 0.0154(3) 0.0050(3) 0.0054(3) 0.0015(3)
C19 0.0173(4) 0.0162(4) 0.0190(4) 0.0092(3) 0.0087(3) 0.0010(3)

loop_
_atom_type_symbol
_atom_type_description
_atom_type_scat_dispersion_real
_atom_type_scat_dispersion_imag
_atom_type_scat_source
C C 0.0033 0.0016 'International Tables Vol C Tables 4.2.6.8 and 6.1.1.4'
H H 0.0000 0.0000 'International Tables Vol C Tables 4.2.6.8 and 6.1.1.4'
N N 0.0061 0.0033 'International Tables Vol C Tables 4.2.6.8 and 6.1.1.4'
O O 0.0106 0.0060 'International Tables Vol C Tables 4.2.6.8 and 6.1.1.4'

loop_
_geom_angle_atom_site_label_1
_geom_angle_atom_site_label_2
_geom_angle_atom_site_label_3
_geom_angle
_geom_angle_site_symmetry_1
_geom_angle_site_symmetry_3
_geom_angle_publ_flag
C6 O1 C5 104.08(6) . . ?
C7 O2 C5 104.09(6) . . ?
C13 N3 C12 117.47(8) . . ?
C19 N4 C17 109.09(7) . . ?
C19 N4 C18 111.60(7) . . ?
C17 N4 C18 111.59(6) . . ?
O1 C5 O2 106.67(7) . . ?
O1 C5 H5A 110.4 . . ?
O2 C5 H5A 110.4 . . ?
O1 C5 H5B 110.4 . . ?
O2 C5 H5B 110.4 . . ?
H5A C5 H5B 108.6 . . ?
C11 C6 O1 128.28(7) . . ?
C11 C6 C7 122.19(8) . . ?
O1 C6 C7 109.52(7) . . ?
C8 C7 O2 128.42(7) . . ?
C8 C7 C6 122.15(7) . . ?
O2 C7 C6 109.43(7) . . ?
C7 C8 C9 117.14(7) . . ?
C7 C8 H8 121.4 . . ?
C9 C8 H8 121.4 . . ?
C10 C9 C8 120.59(7) . . ?
C10 C9 C18 119.33(7) . . ?
C8 C9 C18 119.94(7) . . ?
C9 C10 C11 121.15(7) . . ?
C9 C10 C12 119.38(7) . . ?
C11 C10 C12 119.39(7) . . ?
C6 C11 C10 116.78(7) . . ?
C6 C11 H11 121.6 . . ?
C10 C11 H11 121.6 . . ?
N3 C12 C16 123.12(7) . . ?
N3 C12 C10 116.42(7) . . ?
C16 C12 C10 120.46(7) . . ?
N3 C13 C14 123.80(8) . . ?
N3 C13 H13 118.1 . . ?
C14 C13 H13 118.1 . . ?
C13 C14 C15 118.41(8) . . ?
C13 C14 H14 120.8 . . ?
C15 C14 H14 120.8 . . ?
C14 C15 C16 119.32(8) . . ?
C14 C15 H15 120.3 . . ?
C16 C15 H15 120.3 . . ?
C15 C16 C12 117.84(8) . . ?
C15 C16 C17 121.88(7) . . ?
C12 C16 C17 120.14(7) . . ?
N4 C17 C16 113.89(7) . . ?
N4 C17 H17A 108.8 . . ?
C16 C17 H17A 108.8 . . ?
N4 C17 H17B 108.8 . . ?
C16 C17 H17B 108.8 . . ?
H17A C17 H17B 107.7 . . ?
N4 C18 C9 115.53(7) . . ?
N4 C18 H18A 108.4 . . ?
C9 C18 H18A 108.4 . . ?
N4 C18 H18B 108.4 . . ?
C9 C18 H18B 108.4 . . ?
H18A C18 H18B 107.5 . . ?
N4 C19 H19A 109.5 . . ?
N4 C19 H19B 109.5 . . ?
H19A C19 H19B 109.5 . . ?
N4 C19 H19C 109.5 . . ?
H19A C19 H19C 109.5 . . ?
H19B C19 H19C 109.5 . . ?

loop_
_geom_bond_atom_site_label_1
_geom_bond_atom_site_label_2
_geom_bond_distance
_geom_bond_site_symmetry_2
_geom_bond_publ_flag
O1 C6 1.3807(10) . ?
O1 C5 1.4362(11) . ?
O2 C7 1.3790(10) . ?
O2 C5 1.4457(11) . ?
N3 C13 1.3397(11) . ?
N3 C12 1.3464(11) . ?
N4 C19 1.4612(11) . ?
N4 C17 1.4730(11) . ?
N4 C18 1.4741(11) . ?
C5 H5A 0.9900 . ?
C5 H5B 0.9900 . ?
C6 C11 1.3728(11) . ?
C6 C7 1.3915(11) . ?
C7 C8 1.3750(12) . ?
C8 C9 1.4087(11) . ?
C8 H8 0.9500 . ?
C9 C10 1.4063(11) . ?
C9 C18 1.5125(12) . ?
C10 C11 1.4131(12) . ?
C10 C12 1.4813(11) . ?
C11 H11 0.9500 . ?
C12 C16 1.4106(12) . ?
C13 C14 1.3895(13) . ?
C13 H13 0.9500 . ?
C14 C15 1.3919(13) . ?
C14 H14 0.9500 . ?
C15 C16 1.3936(12) . ?
C15 H15 0.9500 . ?
C16 C17 1.5057(12) . ?
C17 H17A 0.9900 . ?
C17 H17B 0.9900 . ?
C18 H18A 0.9900 . ?
C18 H18B 0.9900 . ?
C19 H19A 0.9800 . ?
C19 H19B 0.9800 . ?
C19 H19C 0.9800 . ?

loop_
_geom_torsion_atom_site_label_1
_geom_torsion_atom_site_label_2
_geom_torsion_atom_site_label_3
_geom_torsion_atom_site_label_4
_geom_torsion
_geom_torsion_site_symmetry_1
_geom_torsion_site_symmetry_2
_geom_torsion_site_symmetry_3
_geom_torsion_site_symmetry_4
_geom_torsion_publ_flag
C6 O1 C5 O2 -24.36(9) . . . . ?
C7 O2 C5 O1 23.83(9) . . . . ?
C5 O1 C6 C11 -165.45(9) . . . . ?
C5 O1 C6 C7 15.77(10) . . . . ?
C5 O2 C7 C8 165.94(9) . . . . ?
C5 O2 C7 C6 -14.20(9) . . . . ?
C11 C6 C7 C8 0.05(13) . . . . ?
O1 C6 C7 C8 178.92(8) . . . . ?
C11 C6 C7 O2 -179.82(8) . . . . ?
O1 C6 C7 O2 -0.96(10) . . . . ?
O2 C7 C8 C9 179.55(8) . . . . ?
C6 C7 C8 C9 -0.30(13) . . . . ?
C7 C8 C9 C10 0.01(12) . . . . ?
C7 C8 C9 C18 175.67(8) . . . . ?
C8 C9 C10 C11 0.52(12) . . . . ?
C18 C9 C10 C11 -175.16(7) . . . . ?
C8 C9 C10 C12 177.24(7) . . . . ?
C18 C9 C10 C12 1.56(12) . . . . ?
O1 C6 C11 C10 -178.17(8) . . . . ?
C7 C6 C11 C10 0.47(13) . . . . ?
C9 C10 C11 C6 -0.75(12) . . . . ?
C12 C10 C11 C6 -177.46(8) . . . . ?
C13 N3 C12 C16 -1.77(13) . . . . ?
C13 N3 C12 C10 178.43(8) . . . . ?
C9 C10 C12 N3 -137.08(8) . . . . ?
C11 C10 C12 N3 39.70(11) . . . . ?
C9 C10 C12 C16 43.11(12) . . . . ?
C11 C10 C12 C16 -140.11(9) . . . . ?
C12 N3 C13 C14 -0.02(14) . . . . ?
N3 C13 C14 C15 1.42(15) . . . . ?
C13 C14 C15 C16 -1.04(14) . . . . ?
C14 C15 C16 C12 -0.59(13) . . . . ?
C14 C15 C16 C17 175.00(8) . . . . ?
N3 C12 C16 C15 2.09(13) . . . . ?
C10 C12 C16 C15 -178.12(8) . . . . ?
N3 C12 C16 C17 -173.59(8) . . . . ?
C10 C12 C16 C17 6.21(12) . . . . ?
C19 N4 C17 C16 164.92(7) . . . . ?
C18 N4 C17 C16 41.14(10) . . . . ?
C15 C16 C17 N4 108.92(9) . . . . ?
C12 C16 C17 N4 -75.59(10) . . . . ?
C19 N4 C18 C9 -76.55(9) . . . . ?
C17 N4 C18 C9 45.80(10) . . . . ?
C10 C9 C18 N4 -74.41(10) . . . . ?
C8 C9 C18 N4 109.87(9) . . . . ?
